data_1520373
loop_
_publ_author_name
'Beckett, Michael A.'
'Timmis, James'
'Horton, Peter N.'
'Hursthouse, Michael B.'

_publ_section_title
;
 C19H21B6O13.5P
;
_journal_name_full 'Crystal Structure Report Archive'
_journal_page_first 702
_journal_year 2009
_chemical_formula_sum 'C19 H26 B6 O13.5 P'
_chemical_formula_weight 566.23
_space_group_IT_number 2
_symmetry_cell_setting triclinic
_symmetry_space_group_name_Hall '-P 1'
_symmetry_space_group_name_H-M 'P -1'
_atom_sites_solution_hydrogens geom
_atom_sites_solution_primary direct
_atom_sites_solution_secondary difmap
_cell_angle_alpha 84.364(5)
_cell_angle_beta 82.811(4)
_cell_angle_gamma 76.492(4)
_cell_formula_units_Z 4
_cell_length_a 10.1076(10)
_cell_length_b 13.0403(10)
_cell_length_c 20.6260(15)
_cell_measurement_reflns_used 1919
_cell_measurement_temperature 120(2)
_cell_measurement_theta_max 27.485
_cell_measurement_theta_min 2.910
_cell_volume 2615.9(4)
_computing_cell_refinement 'DENZO (Otwinowski & Minor, 1997) & COLLECT (Hooft, R.W.W., 1998)'
_computing_data_collection 'COLLECT (Hooft, R.W.W., 1998)'
_computing_data_reduction 'DENZO (Otwinowski & Minor, 1997) & COLLECT (Hooft, R.W.W., 1998)'
_computing_molecular_graphics 'ORTEP3 for Windows (Farrugia, 1997)'
_computing_publication_material 'WinGX (Farrugia, 1999)'
_computing_structure_refinement 'SHELXL-97 (Sheldrick, 1997b)'
_computing_structure_solution 'SHELXS-97 (Sheldrick, 1997a)'
_diffrn_ambient_temperature 120(2)
_diffrn_measured_fraction_theta_full 0.986
_diffrn_measured_fraction_theta_max 0.986
_diffrn_measurement_device_type 'Bruker-Nonius APEX II CCD camera on \k-goniostat'
_diffrn_measurement_method '\f & \w scans'
_diffrn_radiation_monochromator '10cm confocal mirrors'
_diffrn_radiation_source 'Bruker-Nonius FR591 rotating anode'
_diffrn_radiation_type MoK\a
_diffrn_radiation_wavelength 0.71073
_diffrn_reflns_av_R_equivalents 0.0655
_diffrn_reflns_av_sigmaI/netI 0.0665
_diffrn_reflns_limit_h_max 13
_diffrn_reflns_limit_h_min -13
_diffrn_reflns_limit_k_max 16
_diffrn_reflns_limit_k_min -16
_diffrn_reflns_limit_l_max 26
_diffrn_reflns_limit_l_min -26
_diffrn_reflns_number 35223
_diffrn_reflns_theta_full 27.48
_diffrn_reflns_theta_max 27.48
_diffrn_reflns_theta_min 2.99
_exptl_absorpt_coefficient_mu 0.172
_exptl_absorpt_correction_T_max 0.9881
_exptl_absorpt_correction_T_min 0.9665
_exptl_absorpt_correction_type multi-scan
_exptl_absorpt_process_details 'SADABS 2007/2 (Sheldrick, G.M., 2007)'
_exptl_crystal_colour colourless
_exptl_crystal_density_diffrn 1.438
_exptl_crystal_density_method 'not measured'
_exptl_crystal_description 'Cut Block'
_exptl_crystal_F_000 1172
_exptl_crystal_size_max 0.20
_exptl_crystal_size_mid 0.13
_exptl_crystal_size_min 0.07
_refine_diff_density_max 1.057
_refine_diff_density_min -0.945
_refine_diff_density_rms 0.085
_refine_ls_extinction_method none
_refine_ls_goodness_of_fit_ref 1.047
_refine_ls_hydrogen_treatment constr
_refine_ls_matrix_type full
_refine_ls_number_parameters 739
_refine_ls_number_reflns 11835
_refine_ls_number_restraints 3
_refine_ls_restrained_S_all 1.047
_refine_ls_R_factor_all 0.1042
_refine_ls_R_factor_gt 0.0749
_refine_ls_shift/su_max 0.001
_refine_ls_shift/su_mean 0.000
_refine_ls_structure_factor_coef Fsqd
_refine_ls_weighting_details 'calc w=1/[\s^2^(Fo^2^)+(0.0323P)^2^+7.2955P] where P=(Fo^2^+2Fc^2^)/3'
_refine_ls_weighting_scheme calc
_refine_ls_wR_factor_gt 0.1527
_refine_ls_wR_factor_ref 0.1730
_reflns_number_gt 8892
_reflns_number_total 11835
_reflns_threshold_expression >2sigma(I)
_cod_data_source_file eCrystal-702.cif
_cod_data_source_block 2009src0115
_cod_depositor_comments
;
Citation :
Beckett, Michael A. and Timmis, James and Horton, Peter N. and 
Hursthouse, Michael B. (2009) 
University of Southampton, Crystal Structure Report Archive. 
(doi:10.5258/ecrystals/702)

More at:
http://ecrystals.chem.soton.ac.uk/702/

2022-12-09
Z value and formula fixed to values more according to usual
chemical conventions.                 miguel
;
_cod_original_formula_sum 'C38 H52 B12 O27 P2'
_cod_original_formula_weight 1132.46
_cod_original_formula_units_Z 2
_cod_original_sg_symbol_H-M P-1
_cod_database_code 1520373

loop_
_symmetry_equiv_pos_as_xyz
'x, y, z'
'-x, -y, -z'

loop_
_atom_site_label
_atom_site_type_symbol
_atom_site_fract_x
_atom_site_fract_y
_atom_site_fract_z
_atom_site_U_iso_or_equiv
_atom_site_adp_type
_atom_site_occupancy
_atom_site_symmetry_multiplicity
_atom_site_calc_flag
_atom_site_refinement_flags
_atom_site_disorder_assembly
_atom_site_disorder_group
B1 B 0.0724(3) 0.9085(3) 0.13534(16) 0.0181(6) Uani 1 1 d . . .
B2 B 0.0496(3) 1.0658(3) 0.19709(16) 0.0188(7) Uani 1 1 d . . .
B3 B 0.2684(3) 0.9788(3) 0.15280(16) 0.0188(7) Uani 1 1 d . . .
B4 B -0.0438(4) 0.7598(3) 0.14879(16) 0.0206(7) Uani 1 1 d . . .
B5 B -0.0654(4) 0.8746(3) 0.05154(17) 0.0239(7) Uani 1 1 d . . .
O1 O -0.0072(2) 0.99659(16) 0.17343(10) 0.0198(4) Uani 1 1 d . . .
O2 O 0.1879(2) 1.05872(16) 0.19013(10) 0.0213(4) Uani 1 1 d . . .
O3 O 0.2158(2) 0.90672(16) 0.12963(10) 0.0207(4) Uani 1 1 d . . .
O4 O 0.0449(2) 0.81000(16) 0.16887(10) 0.0201(4) Uani 1 1 d . . .
O5 O -0.1000(2) 0.79033(18) 0.08997(11) 0.0283(5) Uani 1 1 d . . .
O6 O 0.0255(2) 0.92497(16) 0.06965(10) 0.0208(4) Uani 1 1 d . . .
O7 O -0.0280(2) 1.14731(17) 0.23091(11) 0.0244(5) Uani 1 1 d . . .
H7 H -0.1113 1.1488 0.2299 0.037 Uiso 1 1 calc R . .
O8 O 0.4030(2) 0.97560(19) 0.14131(11) 0.0266(5) Uani 1 1 d . . .
H8 H 0.4209 1.0251 0.1593 0.040 Uiso 1 1 calc R . .
O9 O -0.0835(2) 0.67681(18) 0.18436(11) 0.0277(5) Uani 1 1 d . . .
H9 H -0.0532 0.6688 0.2211 0.042 Uiso 1 1 calc R . .
O10 O -0.1241(3) 0.90430(19) -0.00488(11) 0.0322(6) Uani 1 1 d . . .
H10 H -0.1002 0.9588 -0.0227 0.048 Uiso 1 1 calc R . .
B11 B 0.9639(3) 0.5490(3) 0.35041(16) 0.0184(7) Uani 1 1 d . . .
B12 B 1.0908(4) 0.6911(3) 0.33018(17) 0.0217(7) Uani 1 1 d . . .
B13 B 1.0940(4) 0.5921(3) 0.43393(16) 0.0201(7) Uani 1 1 d . . .
B14 B 0.9933(3) 0.3771(3) 0.30231(16) 0.0175(6) Uani 1 1 d . . .
B15 B 0.7712(4) 0.4750(3) 0.33198(18) 0.0225(7) Uani 1 1 d . . .
O11 O 1.0004(2) 0.64050(16) 0.31195(10) 0.0201(4) Uani 1 1 d . . .
O12 O 1.1450(2) 0.66369(18) 0.39000(10) 0.0259(5) Uani 1 1 d . . .
O13 O 0.9963(2) 0.54594(16) 0.41874(10) 0.0188(4) Uani 1 1 d . . .
O14 O 1.0475(2) 0.45264(16) 0.32164(10) 0.0185(4) Uani 1 1 d . . .
O15 O 0.8558(2) 0.38675(16) 0.30514(11) 0.0231(5) Uani 1 1 d . . .
O16 O 0.8209(2) 0.55244(16) 0.35095(10) 0.0194(4) Uani 1 1 d . . .
O17 O 1.1338(3) 0.77044(19) 0.29297(11) 0.0307(5) Uani 1 1 d . . .
H17 H 1.1013 0.7786 0.2568 0.046 Uiso 1 1 calc R . .
O18 O 1.1463(2) 0.57269(18) 0.49271(10) 0.0245(5) Uani 1 1 d . . .
H18 H 1.1036 0.5336 0.5176 0.037 Uiso 1 1 calc R . .
O19 O 1.0787(2) 0.28829(16) 0.28015(11) 0.0232(5) Uani 1 1 d . . .
H19 H 1.0330 0.2505 0.2662 0.035 Uiso 1 1 calc R . .
O20 O 0.6371(2) 0.4754(2) 0.33723(15) 0.0389(6) Uani 1 1 d . . .
H20 H 0.5927 0.5262 0.3587 0.058 Uiso 1 1 calc R . .
C1 C 0.1443(3) 0.9935(3) 0.35971(17) 0.0311(8) Uani 1 1 d . . .
H1A H 0.1607 1.0335 0.3179 0.047 Uiso 1 1 calc R . .
H1B H 0.0564 1.0276 0.3825 0.047 Uiso 1 1 calc R . .
H1C H 0.1423 0.9211 0.3516 0.047 Uiso 1 1 calc R . .
C2 C 0.2939(3) 1.1214(2) 0.41883(14) 0.0213(6) Uani 1 1 d . . .
C3 C 0.1792(3) 1.1968(3) 0.43836(16) 0.0278(7) Uani 1 1 d . . .
H3 H 0.0913 1.1808 0.4426 0.033 Uiso 1 1 calc R . .
C4 C 0.1920(4) 1.2954(3) 0.45171(17) 0.0333(8) Uani 1 1 d . . .
H4 H 0.1128 1.3473 0.4650 0.040 Uiso 1 1 calc R . .
C5 C 0.3181(4) 1.3189(3) 0.44590(16) 0.0304(8) Uani 1 1 d . . .
H5 H 0.3263 1.3864 0.4561 0.036 Uiso 1 1 calc R . .
C6 C 0.4316(4) 1.2459(3) 0.42556(16) 0.0282(7) Uani 1 1 d . . .
H6 H 0.5189 1.2630 0.4207 0.034 Uiso 1 1 calc R . .
C7 C 0.4201(3) 1.1462(3) 0.41179(16) 0.0261(7) Uani 1 1 d . . .
H7A H 0.4994 1.0952 0.3975 0.031 Uiso 1 1 calc R . .
C8 C 0.2416(3) 0.9300(2) 0.48879(15) 0.0217(6) Uani 1 1 d . . .
C9 C 0.2448(3) 0.9807(2) 0.54482(15) 0.0224(6) Uani 1 1 d . . .
H9A H 0.2620 1.0498 0.5410 0.027 Uiso 1 1 calc R . .
C10 C 0.2229(3) 0.9302(3) 0.60603(16) 0.0248(7) Uani 1 1 d . . .
H10A H 0.2239 0.9648 0.6444 0.030 Uiso 1 1 calc R . .
C11 C 0.1996(3) 0.8290(3) 0.61131(16) 0.0248(7) Uani 1 1 d . . .
H11 H 0.1861 0.7939 0.6534 0.030 Uiso 1 1 calc R . .
C12 C 0.1956(3) 0.7787(3) 0.55586(16) 0.0265(7) Uani 1 1 d . . .
H12 H 0.1789 0.7095 0.5600 0.032 Uiso 1 1 calc R . .
C13 C 0.2159(3) 0.8288(3) 0.49419(16) 0.0258(7) Uani 1 1 d . . .
H13 H 0.2124 0.7946 0.4560 0.031 Uiso 1 1 calc R . .
C14 C 0.4330(3) 0.9167(2) 0.37201(15) 0.0233(6) Uani 1 1 d . . .
C15 C 0.4619(4) 0.9291(3) 0.30459(17) 0.0332(8) Uani 1 1 d . . .
H15 H 0.3979 0.9753 0.2789 0.040 Uiso 1 1 calc R . .
C16 C 0.5833(4) 0.8745(3) 0.27533(18) 0.0377(9) Uani 1 1 d . . .
H16 H 0.6035 0.8815 0.2291 0.045 Uiso 1 1 calc R . .
C17 C 0.6763(4) 0.8092(3) 0.31328(18) 0.0330(8) Uani 1 1 d . . .
H17A H 0.7613 0.7722 0.2930 0.040 Uiso 1 1 calc R . .
C18 C 0.6479(4) 0.7970(3) 0.37930(18) 0.0329(8) Uani 1 1 d . . .
H18A H 0.7126 0.7512 0.4048 0.039 Uiso 1 1 calc R . .
C19 C 0.5265(3) 0.8505(3) 0.40912(16) 0.0295(7) Uani 1 1 d . . .
H19A H 0.5067 0.8420 0.4553 0.035 Uiso 1 1 calc R . .
P1 P 0.27830(8) 0.99030(6) 0.40919(4) 0.02123(18) Uani 1 1 d . . .
C21 C 0.5478(5) 0.8645(3) 0.0044(2) 0.0534(12) Uani 1 1 d . . .
H21A H 0.6270 0.8717 0.0250 0.080 Uiso 1 1 calc R . .
H21B H 0.4636 0.9018 0.0287 0.080 Uiso 1 1 calc R . .
H21C H 0.5537 0.8950 -0.0410 0.080 Uiso 1 1 calc R . .
C22 C 0.4181(4) 0.7103(3) -0.04167(19) 0.0391(9) Uani 1 1 d . . .
C23 C 0.4480(4) 0.6348(3) -0.08828(19) 0.0371(9) Uani 1 1 d . . .
H23 H 0.5380 0.5921 -0.0945 0.044 Uiso 1 1 calc R . .
C24 C 0.3500(4) 0.6210(3) -0.1252(2) 0.0464(10) Uani 1 1 d . . .
H24 H 0.3723 0.5695 -0.1568 0.056 Uiso 1 1 calc R . .
C25 C 0.2201(5) 0.6821(5) -0.1160(2) 0.0629(15) Uani 1 1 d . . .
H25 H 0.1513 0.6732 -0.1411 0.076 Uiso 1 1 calc R . .
C26 C 0.1897(5) 0.7569(5) -0.0699(3) 0.0671(16) Uani 1 1 d . . .
H26 H 0.0993 0.7990 -0.0637 0.080 Uiso 1 1 calc R . .
C27 C 0.2869(5) 0.7719(4) -0.0328(2) 0.0542(12) Uani 1 1 d . . .
H27 H 0.2640 0.8238 -0.0016 0.065 Uiso 1 1 calc R . .
C28 C 0.5150(4) 0.6788(3) 0.08789(17) 0.0332(8) Uani 1 1 d . . .
C29 C 0.3939(4) 0.6476(3) 0.10944(18) 0.0348(8) Uani 1 1 d . . .
H29 H 0.3294 0.6469 0.0798 0.042 Uiso 1 1 calc R . .
C30 C 0.3696(4) 0.6175(3) 0.1750(2) 0.0408(9) Uani 1 1 d . . .
H30 H 0.2872 0.5959 0.1908 0.049 Uiso 1 1 calc R . .
C31 C 0.4630(4) 0.6183(3) 0.2178(2) 0.0439(10) Uani 1 1 d . . .
H31 H 0.4439 0.5984 0.2629 0.053 Uiso 1 1 calc R . .
C32 C 0.5839(5) 0.6477(3) 0.1959(2) 0.0438(10) Uani 1 1 d . . .
H32 H 0.6495 0.6460 0.2254 0.053 Uiso 1 1 calc R . .
C33 C 0.6091(4) 0.6797(3) 0.13059(19) 0.0409(9) Uani 1 1 d . . .
H33 H 0.6909 0.7024 0.1152 0.049 Uiso 1 1 calc R . .
C34 C 0.7033(4) 0.6566(3) -0.03072(17) 0.0319(8) Uani 1 1 d . . .
C35 C 0.7681(4) 0.7027(3) -0.08522(18) 0.0405(9) Uani 1 1 d . . .
H35 H 0.7342 0.7745 -0.0995 0.049 Uiso 1 1 calc R . .
C36 C 0.8805(4) 0.6438(4) -0.1179(2) 0.0500(11) Uani 1 1 d . . .
H36 H 0.9257 0.6748 -0.1552 0.060 Uiso 1 1 calc R . .
C37 C 0.9297(4) 0.5397(4) -0.0977(2) 0.0459(10) Uani 1 1 d . . .
H37 H 1.0078 0.4993 -0.1216 0.055 Uiso 1 1 calc R . .
C38 C 0.8674(4) 0.4934(3) -0.0434(2) 0.0426(9) Uani 1 1 d . . .
H38 H 0.9026 0.4218 -0.0292 0.051 Uiso 1 1 calc R . .
C39 C 0.7538(4) 0.5518(3) -0.00987(19) 0.0384(9) Uani 1 1 d . . .
H39 H 0.7094 0.5206 0.0277 0.046 Uiso 1 1 calc R . .
P21 P 0.54611(11) 0.72791(7) 0.00506(5) 0.0339(2) Uani 1 1 d . . .
B21 B 1.3973(3) 0.3538(3) 0.28286(17) 0.0213(7) Uani 1 1 d . . .
O21 O 1.3483(2) 0.27660(19) 0.25924(12) 0.0302(5) Uani 1 1 d . . .
H21 H 1.2625 0.2906 0.2658 0.045 Uiso 1 1 calc R . .
O22 O 1.3187(2) 0.44261(17) 0.30701(11) 0.0242(5) Uani 1 1 d . . .
H22 H 1.2360 0.4399 0.3096 0.036 Uiso 1 1 calc R . .
O23 O 1.5345(2) 0.33661(18) 0.28009(12) 0.0270(5) Uani 1 1 d . . .
H23A H 1.5556 0.3852 0.2977 0.041 Uiso 1 1 calc R . .
B31 B 1.6446(4) 0.1037(3) 0.19543(19) 0.0249(7) Uani 1 1 d . . .
O31 O 1.6996(2) 0.15764(18) 0.23577(11) 0.0265(5) Uani 1 1 d . . .
H31A H 1.6408 0.2113 0.2476 0.040 Uiso 1 1 calc R . .
O32 O 1.5094(2) 0.12588(19) 0.18816(12) 0.0303(5) Uani 1 1 d . . .
H32A H 1.4676 0.1732 0.2129 0.045 Uiso 1 1 calc R . .
O33 O 1.7238(2) 0.0253(2) 0.16163(13) 0.0340(6) Uani 1 1 d . . .
H33A H 1.8058 0.0188 0.1682 0.051 Uiso 1 1 calc R . .
O41 O 0.4401(16) 0.5448(12) 0.5081(8) 0.035(4) Uiso 0.157(4) 1 d PU A -1
O42 O 0.5288(13) 0.4485(10) 0.5363(7) 0.042(4) Uiso 0.215(8) 1 d PU B -1
O43 O 0.4506(8) 0.6014(8) 0.4145(6) 0.030(3) Uiso 0.313(13) 1 d PU C -1
O44 O 0.4449(7) 0.6310(7) 0.3858(5) 0.024(3) Uiso 0.314(13) 1 d PU D -1

loop_
_atom_site_aniso_label
_atom_site_aniso_U_11
_atom_site_aniso_U_22
_atom_site_aniso_U_33
_atom_site_aniso_U_23
_atom_site_aniso_U_13
_atom_site_aniso_U_12
B1 0.0198(16) 0.0155(15) 0.0192(16) -0.0023(13) -0.0018(12) -0.0043(12)
B2 0.0200(17) 0.0191(16) 0.0171(15) -0.0014(13) -0.0017(12) -0.0041(13)
B3 0.0196(16) 0.0209(16) 0.0159(15) 0.0016(13) -0.0008(12) -0.0060(13)
B4 0.0246(18) 0.0194(16) 0.0177(16) -0.0022(13) 0.0019(13) -0.0063(13)
B5 0.031(2) 0.0231(17) 0.0197(16) -0.0016(14) -0.0016(14) -0.0117(15)
O1 0.0166(10) 0.0204(10) 0.0227(11) -0.0066(9) 0.0001(8) -0.0041(8)
O2 0.0176(11) 0.0237(11) 0.0248(11) -0.0066(9) -0.0029(8) -0.0066(9)
O3 0.0181(11) 0.0206(10) 0.0234(11) -0.0052(9) 0.0018(8) -0.0053(8)
O4 0.0221(11) 0.0187(10) 0.0202(10) -0.0011(8) -0.0014(8) -0.0065(8)
O5 0.0371(14) 0.0306(12) 0.0248(11) 0.0037(10) -0.0091(10) -0.0218(11)
O6 0.0251(11) 0.0200(10) 0.0187(10) -0.0021(8) -0.0005(8) -0.0086(9)
O7 0.0178(11) 0.0268(11) 0.0303(12) -0.0114(10) -0.0031(9) -0.0043(9)
O8 0.0177(11) 0.0338(13) 0.0300(12) -0.0067(10) 0.0004(9) -0.0088(9)
O9 0.0357(14) 0.0269(12) 0.0253(12) 0.0021(10) -0.0045(10) -0.0173(10)
O10 0.0468(15) 0.0335(13) 0.0245(12) 0.0048(10) -0.0127(11) -0.0235(12)
B11 0.0198(16) 0.0171(15) 0.0185(16) 0.0002(13) -0.0030(13) -0.0044(13)
B12 0.0244(18) 0.0240(17) 0.0180(16) -0.0034(14) -0.0011(13) -0.0083(14)
B13 0.0206(17) 0.0217(17) 0.0185(16) -0.0042(13) 0.0000(13) -0.0059(13)
B14 0.0186(16) 0.0166(15) 0.0171(15) -0.0016(12) -0.0016(12) -0.0038(12)
B15 0.0205(17) 0.0224(17) 0.0259(18) -0.0010(14) -0.0054(14) -0.0059(14)
O11 0.0220(11) 0.0182(10) 0.0206(10) 0.0002(8) -0.0031(8) -0.0060(8)
O12 0.0286(12) 0.0326(12) 0.0211(11) -0.0010(9) -0.0031(9) -0.0163(10)
O13 0.0222(11) 0.0179(10) 0.0177(10) -0.0014(8) -0.0028(8) -0.0072(8)
O14 0.0161(10) 0.0181(10) 0.0223(10) -0.0052(8) -0.0012(8) -0.0046(8)
O15 0.0166(11) 0.0196(10) 0.0344(12) -0.0057(9) -0.0042(9) -0.0044(8)
O16 0.0159(10) 0.0177(10) 0.0243(11) -0.0038(8) -0.0014(8) -0.0024(8)
O17 0.0431(15) 0.0338(13) 0.0223(11) 0.0011(10) -0.0043(10) -0.0238(11)
O18 0.0273(12) 0.0279(12) 0.0214(11) -0.0003(9) -0.0048(9) -0.0122(9)
O19 0.0207(11) 0.0197(11) 0.0302(12) -0.0099(9) 0.0013(9) -0.0050(9)
O20 0.0166(12) 0.0346(14) 0.0666(19) -0.0144(13) -0.0040(12) -0.0037(10)
C1 0.0240(17) 0.039(2) 0.0307(18) -0.0022(15) -0.0106(14) -0.0032(14)
C2 0.0216(15) 0.0210(15) 0.0183(14) 0.0009(12) -0.0021(11) 0.0006(12)
C3 0.0258(17) 0.0245(16) 0.0295(17) 0.0024(14) -0.0005(13) -0.0016(13)
C4 0.035(2) 0.0259(17) 0.0303(18) -0.0008(14) 0.0032(15) 0.0067(14)
C5 0.042(2) 0.0219(16) 0.0260(17) -0.0006(14) -0.0046(15) -0.0041(14)
C6 0.0301(18) 0.0304(17) 0.0248(16) 0.0039(14) -0.0069(13) -0.0087(14)
C7 0.0213(16) 0.0287(17) 0.0245(16) -0.0005(13) -0.0042(12) 0.0022(13)
C8 0.0175(15) 0.0236(15) 0.0224(15) -0.0009(12) -0.0013(12) -0.0022(12)
C9 0.0208(15) 0.0204(15) 0.0255(16) -0.0042(12) 0.0011(12) -0.0044(12)
C10 0.0239(16) 0.0266(16) 0.0236(15) -0.0037(13) -0.0003(12) -0.0055(13)
C11 0.0199(15) 0.0303(17) 0.0231(15) 0.0005(13) 0.0017(12) -0.0065(13)
C12 0.0231(16) 0.0243(16) 0.0323(17) -0.0012(14) 0.0008(13) -0.0082(13)
C13 0.0244(16) 0.0290(17) 0.0246(16) -0.0080(13) 0.0013(13) -0.0065(13)
C14 0.0235(16) 0.0216(15) 0.0236(15) -0.0038(12) -0.0006(12) -0.0028(12)
C15 0.0341(19) 0.0324(19) 0.0251(17) 0.0014(15) 0.0014(14) 0.0046(15)
C16 0.041(2) 0.036(2) 0.0274(18) -0.0022(15) 0.0073(15) 0.0043(16)
C17 0.0299(19) 0.0280(17) 0.0352(19) -0.0076(15) 0.0066(15) 0.0023(14)
C18 0.0271(18) 0.0332(19) 0.0330(18) -0.0041(15) -0.0049(14) 0.0057(14)
C19 0.0268(17) 0.0362(19) 0.0227(16) -0.0043(14) -0.0036(13) -0.0003(14)
P1 0.0187(4) 0.0236(4) 0.0198(4) -0.0017(3) -0.0021(3) -0.0015(3)
C21 0.080(3) 0.0252(19) 0.051(3) -0.0083(18) 0.025(2) -0.019(2)
C22 0.040(2) 0.0279(18) 0.037(2) 0.0125(16) 0.0145(16) 0.0023(15)
C23 0.033(2) 0.0316(19) 0.042(2) 0.0085(17) 0.0034(16) -0.0077(15)
C24 0.050(3) 0.045(2) 0.043(2) 0.0188(19) -0.0016(19) -0.019(2)
C25 0.041(3) 0.090(4) 0.051(3) 0.039(3) -0.008(2) -0.018(3)
C26 0.039(3) 0.085(4) 0.054(3) 0.026(3) 0.010(2) 0.013(2)
C27 0.045(3) 0.062(3) 0.038(2) 0.016(2) 0.0071(19) 0.009(2)
C28 0.041(2) 0.0247(17) 0.0316(18) -0.0024(14) 0.0120(15) -0.0100(15)
C29 0.0319(19) 0.0322(19) 0.0360(19) 0.0017(16) 0.0070(15) -0.0057(15)
C30 0.034(2) 0.040(2) 0.042(2) 0.0082(17) 0.0122(17) -0.0073(17)
C31 0.045(2) 0.044(2) 0.039(2) 0.0002(18) 0.0073(18) -0.0098(19)
C32 0.055(3) 0.046(2) 0.037(2) -0.0047(18) -0.0007(18) -0.025(2)
C33 0.050(2) 0.036(2) 0.041(2) -0.0103(17) 0.0109(18) -0.0222(18)
C34 0.035(2) 0.0302(18) 0.0310(18) -0.0073(15) 0.0078(15) -0.0130(15)
C35 0.039(2) 0.050(2) 0.0315(19) 0.0050(18) 0.0038(16) -0.0152(18)
C36 0.037(2) 0.077(3) 0.030(2) 0.010(2) 0.0079(17) -0.012(2)
C37 0.034(2) 0.067(3) 0.034(2) -0.011(2) 0.0041(17) -0.007(2)
C38 0.035(2) 0.039(2) 0.053(2) -0.0071(19) 0.0019(18) -0.0078(17)
C39 0.041(2) 0.0330(19) 0.039(2) -0.0003(16) 0.0102(17) -0.0132(16)
P21 0.0423(6) 0.0226(4) 0.0327(5) -0.0010(4) 0.0130(4) -0.0084(4)
B21 0.0141(16) 0.0238(17) 0.0257(17) -0.0001(14) -0.0011(13) -0.0051(13)
O21 0.0209(12) 0.0348(13) 0.0377(13) -0.0120(11) -0.0021(10) -0.0086(10)
O22 0.0160(11) 0.0253(11) 0.0320(12) -0.0050(10) 0.0004(9) -0.0062(9)
O23 0.0164(11) 0.0292(12) 0.0351(13) -0.0073(10) -0.0002(9) -0.0038(9)
B31 0.0194(17) 0.0260(18) 0.0289(19) -0.0035(15) 0.0009(14) -0.0054(14)
O31 0.0207(11) 0.0272(12) 0.0315(12) -0.0089(10) -0.0009(9) -0.0032(9)
O32 0.0174(11) 0.0293(13) 0.0442(14) -0.0121(11) 0.0013(10) -0.0040(9)
O33 0.0175(12) 0.0382(14) 0.0489(15) -0.0214(12) -0.0006(11) -0.0055(10)

loop_
_atom_type_symbol
_atom_type_description
_atom_type_scat_dispersion_real
_atom_type_scat_dispersion_imag
_atom_type_scat_source
C C 0.0033 0.0016 'International Tables Vol C Tables 4.2.6.8 and 6.1.1.4'
H H 0.0000 0.0000 'International Tables Vol C Tables 4.2.6.8 and 6.1.1.4'
B B 0.0013 0.0007 'International Tables Vol C Tables 4.2.6.8 and 6.1.1.4'
O O 0.0106 0.0060 'International Tables Vol C Tables 4.2.6.8 and 6.1.1.4'
P P 0.1023 0.0942 'International Tables Vol C Tables 4.2.6.8 and 6.1.1.4'

loop_
_geom_angle_atom_site_label_1
_geom_angle_atom_site_label_2
_geom_angle_atom_site_label_3
_geom_angle
_geom_angle_site_symmetry_1
_geom_angle_site_symmetry_3
O3 B1 O4 110.7(2) . .
O3 B1 O6 109.2(2) . .
O4 B1 O6 110.7(2) . .
O3 B1 O1 110.9(2) . .
O4 B1 O1 107.8(2) . .
O6 B1 O1 107.5(2) . .
O1 B2 O7 121.2(3) . .
O1 B2 O2 122.8(3) . .
O7 B2 O2 116.0(3) . .
O3 B3 O8 120.4(3) . .
O3 B3 O2 122.0(3) . .
O8 B3 O2 117.6(3) . .
O4 B4 O9 122.6(3) . .
O4 B4 O5 121.6(3) . .
O9 B4 O5 115.8(3) . .
O6 B5 O10 121.5(3) . .
O6 B5 O5 120.7(3) . .
O10 B5 O5 117.9(3) . .
B2 O1 B1 123.1(2) . .
B2 O2 B3 116.7(2) . .
B3 O3 B1 124.2(2) . .
B4 O4 B1 122.3(2) . .
B5 O5 B4 119.0(3) . .
B5 O6 B1 123.0(2) . .
B2 O7 H7 109.5 . .
B3 O8 H8 109.5 . .
B4 O9 H9 109.5 . .
B5 O10 H10 109.5 . .
O16 B11 O11 110.9(2) . .
O16 B11 O14 110.7(2) . .
O11 B11 O14 108.2(2) . .
O16 B11 O13 109.0(2) . .
O11 B11 O13 110.4(2) . .
O14 B11 O13 107.6(2) . .
O17 B12 O11 123.3(3) . .
O17 B12 O12 115.7(3) . .
O11 B12 O12 121.0(3) . .
O13 B13 O18 122.9(3) . .
O13 B13 O12 120.9(3) . .
O18 B13 O12 116.1(3) . .
O14 B14 O19 118.8(3) . .
O14 B14 O15 122.1(3) . .
O19 B14 O15 119.1(3) . .
O16 B15 O20 123.8(3) . .
O16 B15 O15 121.8(3) . .
O20 B15 O15 114.4(3) . .
B12 O11 B11 122.4(2) . .
B13 O12 B12 119.0(3) . .
B13 O13 B11 121.5(2) . .
B14 O14 B11 123.1(2) . .
B14 O15 B15 117.8(2) . .
B15 O16 B11 124.2(3) . .
B12 O17 H17 109.5 . .
B13 O18 H18 109.5 . .
B14 O19 H19 109.5 . .
B15 O20 H20 109.5 . .
P1 C1 H1A 109.5 . .
P1 C1 H1B 109.5 . .
H1A C1 H1B 109.5 . .
P1 C1 H1C 109.5 . .
H1A C1 H1C 109.5 . .
H1B C1 H1C 109.5 . .
C7 C2 C3 119.4(3) . .
C7 C2 P1 120.8(2) . .
C3 C2 P1 119.6(3) . .
C2 C3 C4 120.0(3) . .
C2 C3 H3 120.0 . .
C4 C3 H3 120.0 . .
C5 C4 C3 120.3(3) . .
C5 C4 H4 119.8 . .
C3 C4 H4 119.8 . .
C6 C5 C4 120.2(3) . .
C6 C5 H5 119.9 . .
C4 C5 H5 119.9 . .
C5 C6 C7 120.0(3) . .
C5 C6 H6 120.0 . .
C7 C6 H6 120.0 . .
C2 C7 C6 120.0(3) . .
C2 C7 H7A 120.0 . .
C6 C7 H7A 120.0 . .
C9 C8 C13 120.3(3) . .
C9 C8 P1 120.8(2) . .
C13 C8 P1 118.8(2) . .
C10 C9 C8 119.8(3) . .
C10 C9 H9A 120.1 . .
C8 C9 H9A 120.1 . .
C9 C10 C11 119.8(3) . .
C9 C10 H10A 120.1 . .
C11 C10 H10A 120.1 . .
C12 C11 C10 120.6(3) . .
C12 C11 H11 119.7 . .
C10 C11 H11 119.7 . .
C11 C12 C13 120.3(3) . .
C11 C12 H12 119.9 . .
C13 C12 H12 119.9 . .
C12 C13 C8 119.2(3) . .
C12 C13 H13 120.4 . .
C8 C13 H13 120.4 . .
C19 C14 C15 120.1(3) . .
C19 C14 P1 120.9(2) . .
C15 C14 P1 118.9(2) . .
C16 C15 C14 119.5(3) . .
C16 C15 H15 120.3 . .
C14 C15 H15 120.3 . .
C15 C16 C17 119.6(3) . .
C15 C16 H16 120.2 . .
C17 C16 H16 120.2 . .
C18 C17 C16 120.9(3) . .
C18 C17 H17A 119.6 . .
C16 C17 H17A 119.6 . .
C17 C18 C19 120.1(3) . .
C17 C18 H18A 120.0 . .
C19 C18 H18A 120.0 . .
C18 C19 C14 119.8(3) . .
C18 C19 H19A 120.1 . .
C14 C19 H19A 120.1 . .
C14 P1 C8 109.09(15) . .
C14 P1 C2 110.13(15) . .
C8 P1 C2 107.73(14) . .
C14 P1 C1 109.19(16) . .
C8 P1 C1 110.32(16) . .
C2 P1 C1 110.36(16) . .
P21 C21 H21A 109.5 . .
P21 C21 H21B 109.5 . .
H21A C21 H21B 109.5 . .
P21 C21 H21C 109.5 . .
H21A C21 H21C 109.5 . .
H21B C21 H21C 109.5 . .
C27 C22 C23 118.8(4) . .
C27 C22 P21 120.3(4) . .
C23 C22 P21 120.9(3) . .
C24 C23 C22 121.5(4) . .
C24 C23 H23 119.2 . .
C22 C23 H23 119.2 . .
C25 C24 C23 119.3(5) . .
C25 C24 H24 120.3 . .
C23 C24 H24 120.3 . .
C24 C25 C26 119.5(5) . .
C24 C25 H25 120.3 . .
C26 C25 H25 120.3 . .
C27 C26 C25 121.8(4) . .
C27 C26 H26 119.1 . .
C25 C26 H26 119.1 . .
C26 C27 C22 119.1(5) . .
C26 C27 H27 120.5 . .
C22 C27 H27 120.5 . .
C33 C28 C29 121.1(3) . .
C33 C28 P21 118.5(3) . .
C29 C28 P21 120.2(3) . .
C30 C29 C28 118.3(4) . .
C30 C29 H29 120.9 . .
C28 C29 H29 120.9 . .
C31 C30 C29 120.8(4) . .
C31 C30 H30 119.6 . .
C29 C30 H30 119.6 . .
C30 C31 C32 120.7(4) . .
C30 C31 H31 119.7 . .
C32 C31 H31 119.7 . .
C31 C32 C33 119.3(4) . .
C31 C32 H32 120.4 . .
C33 C32 H32 120.4 . .
C28 C33 C32 119.8(4) . .
C28 C33 H33 120.1 . .
C32 C33 H33 120.1 . .
C35 C34 C39 120.3(3) . .
C35 C34 P21 118.6(3) . .
C39 C34 P21 120.7(3) . .
C36 C35 C34 119.0(4) . .
C36 C35 H35 120.5 . .
C34 C35 H35 120.5 . .
C35 C36 C37 120.8(4) . .
C35 C36 H36 119.6 . .
C37 C36 H36 119.6 . .
C38 C37 C36 120.7(4) . .
C38 C37 H37 119.6 . .
C36 C37 H37 119.6 . .
C39 C38 C37 119.2(4) . .
C39 C38 H38 120.4 . .
C37 C38 H38 120.4 . .
C38 C39 C34 120.0(3) . .
C38 C39 H39 120.0 . .
C34 C39 H39 120.0 . .
C34 P21 C22 106.83(17) . .
C34 P21 C28 110.11(18) . .
C22 P21 C28 110.34(17) . .
C34 P21 C21 110.43(19) . .
C22 P21 C21 110.8(2) . .
C28 P21 C21 108.36(19) . .
O22 B21 O23 119.7(3) . .
O22 B21 O21 124.7(3) . .
O23 B21 O21 115.6(3) . .
B21 O21 H21 109.5 . .
B21 O22 H22 109.5 . .
B21 O23 H23A 109.5 . .
O33 B31 O32 116.4(3) . .
O33 B31 O31 121.0(3) . .
O32 B31 O31 122.6(3) . .
B31 O31 H31A 109.5 . .
B31 O32 H32A 109.5 . .
B31 O33 H33A 109.5 . .

loop_
_geom_bond_atom_site_label_1
_geom_bond_atom_site_label_2
_geom_bond_distance
_geom_bond_site_symmetry_2
B1 O3 1.435(4) .
B1 O4 1.466(4) .
B1 O6 1.471(4) .
B1 O1 1.473(4) .
B2 O1 1.334(4) .
B2 O7 1.361(4) .
B2 O2 1.369(4) .
B3 O3 1.335(4) .
B3 O8 1.342(4) .
B3 O2 1.395(4) .
B4 O4 1.351(4) .
B4 O9 1.358(4) .
B4 O5 1.388(4) .
B5 O6 1.353(4) .
B5 O10 1.354(4) .
B5 O5 1.378(4) .
O7 H7 0.8400 .
O8 H8 0.8400 .
O9 H9 0.8400 .
O10 H10 0.8400 .
B11 O16 1.434(4) .
B11 O11 1.462(4) .
B11 O14 1.473(4) .
B11 O13 1.481(4) .
B12 O17 1.349(4) .
B12 O11 1.351(4) .
B12 O12 1.393(4) .
B13 O13 1.352(4) .
B13 O18 1.360(4) .
B13 O12 1.378(4) .
B14 O14 1.346(4) .
B14 O19 1.354(4) .
B14 O15 1.360(4) .
B15 O16 1.337(4) .
B15 O20 1.345(4) .
B15 O15 1.382(4) .
O17 H17 0.8400 .
O18 H18 0.8400 .
O19 H19 0.8400 .
O20 H20 0.8400 .
C1 P1 1.786(3) .
C1 H1A 0.9800 .
C1 H1B 0.9800 .
C1 H1C 0.9800 .
C2 C7 1.374(5) .
C2 C3 1.379(4) .
C2 P1 1.785(3) .
C3 C4 1.379(5) .
C3 H3 0.9500 .
C4 C5 1.367(5) .
C4 H4 0.9500 .
C5 C6 1.359(5) .
C5 H5 0.9500 .
C6 C7 1.393(5) .
C6 H6 0.9500 .
C7 H7A 0.9500 .
C8 C9 1.394(4) .
C8 C13 1.395(4) .
C8 P1 1.784(3) .
C9 C10 1.383(4) .
C9 H9A 0.9500 .
C10 C11 1.386(5) .
C10 H10A 0.9500 .
C11 C12 1.382(5) .
C11 H11 0.9500 .
C12 C13 1.386(5) .
C12 H12 0.9500 .
C13 H13 0.9500 .
C14 C19 1.376(4) .
C14 C15 1.386(4) .
C14 P1 1.760(3) .
C15 C16 1.367(5) .
C15 H15 0.9500 .
C16 C17 1.379(5) .
C16 H16 0.9500 .
C17 C18 1.357(5) .
C17 H17A 0.9500 .
C18 C19 1.366(5) .
C18 H18A 0.9500 .
C19 H19A 0.9500 .
C21 P21 1.783(4) .
C21 H21A 0.9800 .
C21 H21B 0.9800 .
C21 H21C 0.9800 .
C22 C27 1.381(5) .
C22 C23 1.400(6) .
C22 P21 1.774(5) .
C23 C24 1.376(6) .
C23 H23 0.9500 .
C24 C25 1.369(6) .
C24 H24 0.9500 .
C25 C26 1.387(8) .
C25 H25 0.9500 .
C26 C27 1.377(7) .
C26 H26 0.9500 .
C27 H27 0.9500 .
C28 C33 1.378(6) .
C28 C29 1.386(5) .
C28 P21 1.781(4) .
C29 C30 1.378(5) .
C29 H29 0.9500 .
C30 C31 1.373(6) .
C30 H30 0.9500 .
C31 C32 1.375(6) .
C31 H31 0.9500 .
C32 C33 1.381(5) .
C32 H32 0.9500 .
C33 H33 0.9500 .
C34 C35 1.385(5) .
C34 C39 1.388(5) .
C34 P21 1.757(4) .
C35 C36 1.356(6) .
C35 H35 0.9500 .
C36 C37 1.374(6) .
C36 H36 0.9500 .
C37 C38 1.373(6) .
C37 H37 0.9500 .
C38 C39 1.368(5) .
C38 H38 0.9500 .
C39 H39 0.9500 .
B21 O22 1.343(4) .
B21 O23 1.348(4) .
B21 O21 1.373(4) .
O21 H21 0.8400 .
O22 H22 0.8400 .
O23 H23A 0.8400 .
B31 O33 1.339(4) .
B31 O32 1.354(4) .
B31 O31 1.382(4) .
O31 H31A 0.8400 .
O32 H32A 0.8400 .
O33 H33A 0.8400 .

loop_
_geom_hbond_atom_site_label_D
_geom_hbond_atom_site_label_H
_geom_hbond_atom_site_label_A
_geom_hbond_distance_DH
_geom_hbond_distance_HA
_geom_hbond_distance_DA
_geom_hbond_angle_DHA
_geom_hbond_site_symmetry_A
O7 H7 O31 0.84 1.88 2.714(3) 174.3 1_365
O8 H8 O32 0.84 1.93 2.747(3) 164.7 1_465
O9 H9 O11 0.84 1.99 2.828(3) 173.0 1_455
O10 H10 O6 0.84 1.97 2.803(3) 173.2 2_575
O17 H17 O4 0.84 1.95 2.779(3) 171.7 1_655
O18 H18 O13 0.84 1.93 2.763(3) 174.2 2_766
O19 H19 O7 0.84 1.85 2.673(3) 166.7 1_645
O20 H20 O44 0.84 1.84 2.639(8) 157.5 .
O20 H20 O43 0.84 1.87 2.666(8) 157.6 .
O20 H20 O42 0.84 2.36 3.040(14) 137.8 2_666
O21 H21 O19 0.84 1.85 2.676(3) 166.8 .
O22 H22 O14 0.84 1.86 2.695(3) 171.4 .
O23 H23A O20 0.84 1.88 2.710(3) 168.6 1_655
O31 H31A O23 0.84 1.87 2.699(3) 170.2 .
O32 H32A O21 0.84 1.84 2.671(3) 169.3 .
O33 H33A O1 0.84 1.86 2.695(3) 173.1 1_745
